data_7211654
loop_
_publ_author_name
'Li, Cheng-Peng'
'Yu, Qian'
'Zhang, Zhi-Hui'
'Du, Miao'

_publ_section_title
;
 Multifarious ZnII and CdII coordination frameworks constructed by a
 versatile trans-1-(2-pyridyl)-2-(4-pyridyl)ethylene tecton and various
 benzenedicarboxyl ligands
;
_journal_issue 3
_journal_name_full CrystEngComm
_journal_page_first 834
_journal_paper_doi 10.1039/b912001g
_journal_volume 12
_journal_year 2010
_chemical_formula_sum 'C32 H26.5 N4 O6.25 Zn'
_chemical_formula_weight 632.44
_chemical_name_systematic
;
?
;
_space_group_IT_number 14
_symmetry_cell_setting monoclinic
_symmetry_space_group_name_Hall '-P 2ybc'
_symmetry_space_group_name_H-M 'P 1 21/c 1'
_atom_sites_solution_hydrogens geom
_atom_sites_solution_primary direct
_atom_sites_solution_secondary difmap
_audit_creation_method SHELXL-97
_cell_angle_alpha 90.00
_cell_angle_beta 108.9630(10)
_cell_angle_gamma 90.00
_cell_formula_units_Z 4
_cell_length_a 14.9754(11)
_cell_length_b 11.6808(8)
_cell_length_c 20.0188(14)
_cell_measurement_reflns_used 4105
_cell_measurement_temperature 296(2)
_cell_measurement_theta_max 24.56
_cell_measurement_theta_min 2.29
_cell_volume 3311.7(4)
_computing_cell_refinement 'Bruker APEX II'
_computing_data_collection 'Bruker APEX II'
_computing_data_reduction 'Bruker SAINT'
_computing_molecular_graphics 'Bruker SHELXTL'
_computing_publication_material 'Bruker SHELXTL'
_computing_structure_refinement 'SHELXL-97 (Sheldrick, 1997)'
_computing_structure_solution 'SHELXS-97 (Sheldrick, 1990)'
_diffrn_ambient_temperature 296(2)
_diffrn_measured_fraction_theta_full 1.000
_diffrn_measured_fraction_theta_max 1.000
_diffrn_measurement_device_type 'APEX II CCD area detector'
_diffrn_measurement_method 'phi and omega scans'
_diffrn_radiation_monochromator graphite
_diffrn_radiation_source 'fine-focus sealed tube'
_diffrn_radiation_type MoK\a
_diffrn_radiation_wavelength 0.71073
_diffrn_reflns_av_R_equivalents 0.0356
_diffrn_reflns_av_sigmaI/netI 0.0429
_diffrn_reflns_limit_h_max 14
_diffrn_reflns_limit_h_min -17
_diffrn_reflns_limit_k_max 13
_diffrn_reflns_limit_k_min -13
_diffrn_reflns_limit_l_max 23
_diffrn_reflns_limit_l_min -23
_diffrn_reflns_number 17570
_diffrn_reflns_theta_full 25.01
_diffrn_reflns_theta_max 25.01
_diffrn_reflns_theta_min 2.05
_exptl_absorpt_coefficient_mu 0.788
_exptl_absorpt_correction_T_max 1.000000
_exptl_absorpt_correction_T_min 0.781330
_exptl_absorpt_correction_type multi-scan
_exptl_absorpt_process_details SADABS
_exptl_crystal_colour YELLOW
_exptl_crystal_density_diffrn 1.268
_exptl_crystal_density_meas ?
_exptl_crystal_density_method 'not measured'
_exptl_crystal_description BLOCK
_exptl_crystal_F_000 1306
_exptl_crystal_size_max 0.25
_exptl_crystal_size_mid 0.20
_exptl_crystal_size_min 0.14
_refine_diff_density_max 0.767
_refine_diff_density_min -0.432
_refine_diff_density_rms 0.107
_refine_ls_extinction_method none
_refine_ls_goodness_of_fit_ref 1.082
_refine_ls_hydrogen_treatment constr
_refine_ls_matrix_type full
_refine_ls_number_parameters 564
_refine_ls_number_reflns 5832
_refine_ls_number_restraints 376
_refine_ls_restrained_S_all 1.090
_refine_ls_R_factor_all 0.0892
_refine_ls_R_factor_gt 0.0593
_refine_ls_shift/su_max 0.001
_refine_ls_shift/su_mean 0.000
_refine_ls_structure_factor_coef Fsqd
_refine_ls_weighting_details 'calc w=1/[\s^2^(Fo^2^)+(0.1346P)^2^+2.2012P] where P=(Fo^2^+2Fc^2^)/3'
_refine_ls_weighting_scheme calc
_refine_ls_wR_factor_gt 0.1927
_refine_ls_wR_factor_ref 0.2159
_reflns_number_gt 4039
_reflns_number_total 5832
_reflns_threshold_expression >2sigma(I)
_cod_data_source_file b912001g.txt
_cod_data_source_block 3
_cod_depositor_comments
;
The following automatic conversions were performed:

'_symmetry_cell_setting' value 'Monoclinic' changed to 'monoclinic'
according to /home/saulius/struct/CIF-dictionaries/cif_core.dic
dictionary named 'cif_core.dic' version 2.4.2 from
2011-04-26.

'_exptl_absorpt_correction_type' value 'MULTI-SCAN'
changed to 'multi-scan' according to
/home/saulius/struct/CIF-dictionaries/cif_core.dic dictionary named
'cif_core.dic' version 2.4.2 from 2011-04-26.

Automatic conversion script
Id: cif_fix_values 1891 2012-01-12 08:04:46Z andrius 

The following automatic conversions were performed:

'_exptl_crystal_density_meas' value 'NONE' was changed to '?' - the
value is perceived as not measured.

Automatic conversion script
Id: cif_fix_values 3008 2015-01-20 13:52:24Z robertas 
;
_cod_original_sg_symbol_H-M P2(1)/c
_cod_original_formula_sum 'C32 H26.50 N4 O6.25 Zn'
_cod_database_code 7211654

loop_
_symmetry_equiv_pos_as_xyz
'x, y, z'
'-x, y+1/2, -z+1/2'
'-x, -y, -z'
'x, -y-1/2, z-1/2'

loop_
_atom_site_label
_atom_site_type_symbol
_atom_site_fract_x
_atom_site_fract_y
_atom_site_fract_z
_atom_site_U_iso_or_equiv
_atom_site_adp_type
_atom_site_occupancy
_atom_site_symmetry_multiplicity
_atom_site_calc_flag
_atom_site_refinement_flags
_atom_site_disorder_assembly
_atom_site_disorder_group
Zn1 Zn 0.00004(4) 1.08385(4) 0.41678(2) 0.0365(2) Uani 1 1 d . . .
O1 O -0.0202(3) 0.9174(3) 0.42611(18) 0.0488(9) Uani 1 1 d . A .
O2 O 0.0119(3) 0.7965(3) 0.51583(15) 0.0458(9) Uani 1 1 d . . .
O3 O -0.0289(4) 0.7702(3) 0.18878(18) 0.0775(14) Uani 1 1 d . A .
O4 O -0.0135(3) 0.5844(3) 0.17805(17) 0.0512(9) Uani 1 1 d . . .
O5 O 0.0491(4) 0.4171(3) 0.41721(18) 0.0671(13) Uani 1 1 d . . .
H5 H 0.0437 0.3703 0.3863 0.103 Uiso 1 1 calc R . .
N1 N -0.1535(5) 1.1075(11) 0.3645(5) 0.060(5) Uani 0.62(2) 1 d PGU A 1
C1 C -0.1969(6) 1.0196(10) 0.3186(6) 0.060(4) Uani 0.62(2) 1 d PGU A 1
H1A H -0.1612 0.9587 0.3113 0.072 Uiso 0.62(2) 1 calc PR A 1
C2 C -0.2937(7) 1.0227(9) 0.2837(7) 0.077(4) Uani 0.62(2) 1 d PGDU A 1
H2A H -0.3227 0.9638 0.2530 0.093 Uiso 0.62(2) 1 calc PR A 1
C3 C -0.3471(6) 1.1137(10) 0.2946(6) 0.116(14) Uani 0.62(2) 1 d PGDU A 1
C4 C -0.3037(8) 1.2016(10) 0.3405(6) 0.081(4) Uani 0.62(2) 1 d PGDU A 1
H4A H -0.3395 1.2626 0.3478 0.098 Uiso 0.62(2) 1 calc PR A 1
C5 C -0.2070(8) 1.1985(10) 0.3754(6) 0.076(5) Uani 0.62(2) 1 d PGU A 1
H5A H -0.1779 1.2574 0.4061 0.091 Uiso 0.62(2) 1 calc PR A 1
C6 C -0.4486(6) 1.1234(10) 0.2529(7) 0.067(4) Uani 0.62(2) 1 d PDU A 1
H6A H -0.4794 1.1894 0.2596 0.080 Uiso 0.62(2) 1 calc PR A 1
C8 C -0.6010(5) 1.0534(10) 0.1645(5) 0.076(4) Uani 0.62(2) 1 d PGDU A 1
C9 C -0.6639(6) 1.1186(12) 0.1865(4) 0.084(4) Uani 0.62(2) 1 d PGDU A 1
H9A H -0.6424 1.1606 0.2281 0.100 Uiso 0.62(2) 1 calc PR A 1
C10 C -0.7590(6) 1.1209(14) 0.1462(5) 0.090(5) Uani 0.62(2) 1 d PGU A 1
H10A H -0.8011 1.1645 0.1610 0.108 Uiso 0.62(2) 1 calc PR A 1
C11 C -0.7912(5) 1.0581(12) 0.0840(6) 0.090(4) Uani 0.62(2) 1 d PGU A 1
H11A H -0.8548 1.0596 0.0571 0.108 Uiso 0.62(2) 1 calc PR A 1
C12 C -0.7282(7) 0.9929(11) 0.0620(6) 0.103(5) Uani 0.62(2) 1 d PGU A 1
H12A H -0.7497 0.9509 0.0204 0.124 Uiso 0.62(2) 1 calc PR A 1
N2 N -0.6331(6) 0.9906(10) 0.1022(6) 0.101(5) Uani 0.62(2) 1 d PGDU A 1
C7 C -0.5000(6) 1.0479(13) 0.2072(6) 0.075(4) Uani 0.62(2) 1 d PDU A 1
H7A H -0.4681 0.9825 0.2010 0.091 Uiso 0.62(2) 1 calc PR A 1
N3 N 0.1462(8) 1.0734(14) 0.4657(7) 0.049(7) Uani 0.46(2) 1 d PGU A 1
C13 C 0.1958(10) 0.9736(13) 0.4638(9) 0.072(6) Uani 0.46(2) 1 d PGU A 1
H13A H 0.1639 0.9089 0.4411 0.086 Uiso 0.46(2) 1 calc PR A 1
C14 C 0.2932(10) 0.9704(12) 0.4959(9) 0.081(6) Uani 0.46(2) 1 d PGDU A 1
H14A H 0.3264 0.9036 0.4946 0.098 Uiso 0.46(2) 1 calc PR A 1
C15 C 0.3410(8) 1.0670(13) 0.5298(9) 0.110(13) Uani 0.46(2) 1 d PGDU A 1
C16 C 0.2913(10) 1.1669(12) 0.5317(8) 0.066(5) Uani 0.46(2) 1 d PGDU A 1
H16A H 0.3233 1.2316 0.5544 0.080 Uiso 0.46(2) 1 calc PR A 1
C17 C 0.1939(10) 1.1701(12) 0.4996(8) 0.056(4) Uani 0.46(2) 1 d PGU A 1
H17A H 0.1607 1.2369 0.5008 0.067 Uiso 0.46(2) 1 calc PR A 1
C18 C 0.4376(10) 1.0523(18) 0.5794(11) 0.109(9) Uani 0.46(2) 1 d PDU A 1
H18A H 0.4462 0.9936 0.6123 0.131 Uiso 0.46(2) 1 calc PR A 1
C20 C 0.6098(9) 1.1023(17) 0.6300(9) 0.110(8) Uani 0.46(2) 1 d PGDU A 1
C21 C 0.6627(10) 1.2016(15) 0.6504(9) 0.095(7) Uani 0.46(2) 1 d PGDU A 1
H21A H 0.6333 1.2728 0.6416 0.114 Uiso 0.46(2) 1 calc PR A 1
C22 C 0.7597(10) 1.1947(16) 0.6841(10) 0.100(7) Uani 0.46(2) 1 d PGU A 1
H22A H 0.7951 1.2612 0.6977 0.119 Uiso 0.46(2) 1 calc PR A 1
C23 C 0.8036(9) 1.0884(18) 0.6972(10) 0.138(11) Uani 0.46(2) 1 d PGU A 1
H23A H 0.8685 1.0837 0.7197 0.166 Uiso 0.46(2) 1 calc PR A 1
C24 C 0.7507(12) 0.9891(16) 0.6768(10) 0.127(9) Uani 0.46(2) 1 d PGU A 1
H24A H 0.7801 0.9179 0.6856 0.152 Uiso 0.46(2) 1 calc PR A 1
N4 N 0.6537(12) 0.9960(15) 0.6432(10) 0.138(8) Uani 0.46(2) 1 d PGDU A 1
C19 C 0.5121(10) 1.112(2) 0.5824(11) 0.172(16) Uani 0.46(2) 1 d PDU A 1
H19A H 0.5018 1.1700 0.5491 0.206 Uiso 0.46(2) 1 calc PR A 1
N1' N -0.1547(9) 1.0913(16) 0.3646(9) 0.054(8) Uani 0.38(2) 1 d PGU A 2
C1' C -0.2087(12) 0.9953(13) 0.3364(11) 0.074(8) Uani 0.38(2) 1 d PGU A 2
H1'A H -0.1805 0.9235 0.3415 0.089 Uiso 0.38(2) 1 calc PR A 2
C2' C -0.3047(12) 1.0068(12) 0.3005(11) 0.101(10) Uani 0.38(2) 1 d PGDU A 2
H2'A H -0.3409 0.9426 0.2816 0.121 Uiso 0.38(2) 1 calc PR A 2
C3' C -0.3468(9) 1.1142(14) 0.2929(8) 0.057(11) Uani 0.38(2) 1 d PGDU A 2
C4' C -0.2928(11) 1.2102(11) 0.3212(10) 0.069(6) Uani 0.38(2) 1 d PGDU A 2
H4'A H -0.3210 1.2820 0.3161 0.083 Uiso 0.38(2) 1 calc PR A 2
C5' C -0.1967(10) 1.1987(14) 0.3570(10) 0.045(5) Uani 0.38(2) 1 d PGU A 2
H5'A H -0.1606 1.2629 0.3759 0.054 Uiso 0.38(2) 1 calc PR A 2
C6' C -0.4509(10) 1.122(2) 0.2754(16) 0.162(19) Uani 0.38(2) 1 d PDU A 2
H6'A H -0.4813 1.1465 0.3065 0.195 Uiso 0.38(2) 1 calc PR A 2
C8' C -0.5984(11) 1.086(2) 0.1760(11) 0.094(9) Uani 0.38(2) 1 d PGDU A 2
C9' C -0.6534(14) 1.175(2) 0.1874(10) 0.103(9) Uani 0.38(2) 1 d PGDU A 2
H9'A H -0.6263 1.2305 0.2210 0.123 Uiso 0.38(2) 1 calc PR A 2
C10' C -0.7490(14) 1.180(2) 0.1486(13) 0.162(15) Uani 0.38(2) 1 d PGU A 2
H10B H -0.7858 1.2397 0.1562 0.194 Uiso 0.38(2) 1 calc PR A 2
C11' C -0.7894(12) 1.097(2) 0.0983(12) 0.120(12) Uani 0.38(2) 1 d PGU A 2
H11B H -0.8534 1.1005 0.0723 0.144 Uiso 0.38(2) 1 calc PR A 2
C12' C -0.7344(13) 1.0079(19) 0.0869(13) 0.093(8) Uani 0.38(2) 1 d PGU A 2
H12B H -0.7615 0.9521 0.0533 0.112 Uiso 0.38(2) 1 calc PR A 2
N2' N -0.6389(12) 1.0024(17) 0.1258(13) 0.100(8) Uani 0.38(2) 1 d PGDU A 2
C7' C -0.4950(13) 1.088(2) 0.2095(12) 0.114(13) Uani 0.38(2) 1 d PDU A 2
H7'A H -0.4581 1.0651 0.1826 0.136 Uiso 0.38(2) 1 calc PR A 2
N3' N 0.1553(7) 1.0804(13) 0.4680(6) 0.052(6) Uani 0.54(2) 1 d PGU A 2
C13' C 0.2011(8) 0.9763(11) 0.4880(8) 0.060(4) Uani 0.54(2) 1 d PGU A 2
H13B H 0.1668 0.9084 0.4791 0.072 Uiso 0.54(2) 1 calc PR A 2
C14' C 0.2982(8) 0.9736(10) 0.5215(8) 0.072(4) Uani 0.54(2) 1 d PGDU A 2
H14B H 0.3289 0.9039 0.5350 0.086 Uiso 0.54(2) 1 calc PR A 2
C15' C 0.3496(7) 1.0750(10) 0.5350(6) 0.061(6) Uani 0.54(2) 1 d PGDU A 2
C16' C 0.3038(9) 1.1791(9) 0.5149(8) 0.096(7) Uani 0.54(2) 1 d PGDU A 2
H16B H 0.3381 1.2470 0.5239 0.115 Uiso 0.54(2) 1 calc PR A 2
C17' C 0.2066(9) 1.1818(11) 0.4814(8) 0.076(5) Uani 0.54(2) 1 d PGU A 2
H17B H 0.1760 1.2515 0.4680 0.091 Uiso 0.54(2) 1 calc PR A 2
C18' C 0.4529(8) 1.0685(14) 0.5661(8) 0.090(6) Uani 0.54(2) 1 d PDU A 2
H18B H 0.4818 0.9978 0.5668 0.108 Uiso 0.54(2) 1 calc PR A 2
C19' C 0.5061(7) 1.1558(14) 0.5927(8) 0.091(5) Uani 0.54(2) 1 d PDU A 2
H19B H 0.4784 1.2272 0.5925 0.109 Uiso 0.54(2) 1 calc PR A 2
C20' C 0.6097(6) 1.1443(11) 0.6233(7) 0.094(5) Uani 0.54(2) 1 d PGDU A 2
C21' C 0.6663(7) 1.2385(9) 0.6231(9) 0.090(5) Uani 0.54(2) 1 d PGDU A 2
H21B H 0.6398 1.3042 0.5984 0.108 Uiso 0.54(2) 1 calc PR A 2
C22' C 0.7626(7) 1.2344(11) 0.6599(9) 0.104(6) Uani 0.54(2) 1 d PGU A 2
H22B H 0.8004 1.2974 0.6597 0.125 Uiso 0.54(2) 1 calc PR A 2
C23' C 0.8022(7) 1.1361(15) 0.6968(8) 0.112(6) Uani 0.54(2) 1 d PGU A 2
H23B H 0.8666 1.1334 0.7214 0.135 Uiso 0.54(2) 1 calc PR A 2
C24' C 0.7455(8) 1.0419(16) 0.6971(9) 0.123(7) Uani 0.54(2) 1 d PGU A 2
H24B H 0.7720 0.9762 0.7218 0.147 Uiso 0.54(2) 1 calc PR A 2
N4' N 0.6493(8) 1.0460(13) 0.6603(8) 0.131(7) Uani 0.54(2) 1 d PGDU A 2
C25 C -0.0001(3) 0.8203(4) 0.4523(2) 0.0334(10) Uani 1 1 d . . .
C26 C 0.0075(3) 0.7238(4) 0.4047(2) 0.0325(10) Uani 1 1 d . A .
C27 C -0.0069(3) 0.7442(4) 0.3341(2) 0.0348(10) Uani 1 1 d . . .
H27A H -0.0195 0.8180 0.3161 0.042 Uiso 1 1 calc R A .
C28 C -0.0024(3) 0.6537(4) 0.2899(2) 0.0332(10) Uani 1 1 d . A .
C29 C -0.0158(4) 0.6727(4) 0.2133(2) 0.0393(11) Uani 1 1 d . . .
C30 C 0.0171(4) 0.5450(4) 0.3175(2) 0.0404(11) Uani 1 1 d . . .
H30A H 0.0204 0.4846 0.2881 0.049 Uiso 1 1 calc R A .
C31 C 0.0318(4) 0.5245(4) 0.3885(2) 0.0432(12) Uani 1 1 d . A .
C32 C 0.0282(4) 0.6147(4) 0.4329(2) 0.0392(11) Uani 1 1 d . . .
H32A H 0.0395 0.6020 0.4808 0.047 Uiso 1 1 calc R A .
O6 O 0.6015(11) 0.7608(17) 0.6474(10) 0.188(8) Uani 0.50 1 d P . .
O7 O 0.7549(13) 0.644(2) 0.6593(12) 0.227(11) Uani 0.50 1 d P . .
O8 O 0.5454(18) 0.326(3) 0.4476(16) 0.177(16) Uani 0.25 1 d P . .

loop_
_atom_site_aniso_label
_atom_site_aniso_U_11
_atom_site_aniso_U_22
_atom_site_aniso_U_33
_atom_site_aniso_U_23
_atom_site_aniso_U_13
_atom_site_aniso_U_12
Zn1 0.0635(4) 0.0261(3) 0.0216(3) -0.0012(2) 0.0162(3) 0.0013(2)
O1 0.085(3) 0.0253(18) 0.0395(19) 0.0008(14) 0.0254(19) 0.0015(16)
O2 0.083(3) 0.0312(17) 0.0229(15) -0.0030(13) 0.0175(16) 0.0074(16)
O3 0.167(5) 0.035(2) 0.036(2) 0.0054(16) 0.041(3) 0.002(2)
O4 0.089(3) 0.043(2) 0.0246(16) -0.0035(15) 0.0222(17) 0.0039(18)
O5 0.142(4) 0.0275(19) 0.0321(19) 0.0082(14) 0.030(2) 0.011(2)
N1 0.073(9) 0.053(7) 0.047(7) -0.012(5) 0.009(5) 0.001(5)
C1 0.054(6) 0.056(6) 0.057(6) -0.007(5) 0.003(5) -0.003(5)
C2 0.066(7) 0.074(7) 0.079(7) -0.011(6) 0.005(6) -0.003(6)
C3 0.107(16) 0.125(16) 0.121(16) -0.002(9) 0.043(10) 0.013(9)
C4 0.080(8) 0.095(8) 0.068(7) -0.005(6) 0.023(6) 0.027(6)
C5 0.084(8) 0.088(8) 0.061(8) -0.007(6) 0.030(6) 0.021(6)
C6 0.047(6) 0.090(7) 0.049(6) -0.008(5) -0.003(4) 0.014(5)
C8 0.061(7) 0.085(7) 0.071(7) -0.003(6) 0.006(5) 0.001(6)
C9 0.067(7) 0.094(8) 0.083(7) 0.006(6) 0.015(6) 0.012(6)
C10 0.069(7) 0.109(9) 0.086(8) -0.001(7) 0.018(6) 0.022(6)
C11 0.068(7) 0.099(8) 0.098(8) -0.004(7) 0.022(6) 0.013(6)
C12 0.079(8) 0.125(9) 0.098(9) -0.018(7) 0.017(7) -0.005(7)
N2 0.089(7) 0.114(8) 0.095(8) -0.020(6) 0.022(6) -0.003(6)
C7 0.060(7) 0.078(7) 0.083(7) 0.009(6) 0.015(5) 0.009(5)
N3 0.059(9) 0.049(10) 0.042(10) -0.002(7) 0.020(7) -0.004(7)
C13 0.076(9) 0.084(9) 0.069(9) 0.006(7) 0.043(7) 0.004(7)
C14 0.088(10) 0.086(9) 0.075(9) 0.001(7) 0.033(7) 0.009(7)
C15 0.103(15) 0.121(16) 0.104(16) 0.004(9) 0.029(9) 0.007(9)
C16 0.051(7) 0.075(8) 0.073(8) -0.007(6) 0.020(7) -0.015(6)
C17 0.055(7) 0.051(7) 0.065(8) 0.002(6) 0.024(6) -0.019(6)
C18 0.116(12) 0.132(12) 0.098(11) 0.017(8) 0.061(9) -0.018(8)
C20 0.094(11) 0.120(11) 0.109(11) 0.011(9) 0.023(8) 0.022(8)
C21 0.085(10) 0.097(10) 0.102(10) 0.002(8) 0.030(8) 0.008(8)
C22 0.086(10) 0.099(10) 0.114(11) 0.005(8) 0.034(8) -0.005(8)
C23 0.123(13) 0.137(13) 0.152(14) 0.000(9) 0.041(9) 0.011(9)
C24 0.114(11) 0.144(12) 0.134(12) -0.013(9) 0.056(9) 0.009(9)
N4 0.131(11) 0.162(12) 0.127(11) -0.021(9) 0.052(8) -0.010(8)
C19 0.167(18) 0.181(18) 0.170(18) -0.029(10) 0.057(11) -0.005(10)
N1' 0.058(11) 0.046(9) 0.057(12) 0.003(7) 0.015(8) 0.018(7)
C1' 0.075(10) 0.079(11) 0.073(11) -0.005(8) 0.031(8) -0.009(8)
C2' 0.096(13) 0.104(14) 0.099(13) 0.001(9) 0.027(9) 0.003(9)
C3' 0.052(13) 0.066(13) 0.053(12) -0.001(7) 0.015(7) 0.019(7)
C4' 0.071(10) 0.073(10) 0.066(9) -0.003(7) 0.026(7) 0.020(7)
C5' 0.054(8) 0.042(7) 0.037(7) -0.016(6) 0.013(6) 0.015(6)
C6' 0.16(2) 0.17(2) 0.16(2) 0.004(10) 0.054(11) 0.002(10)
C8' 0.082(12) 0.097(12) 0.102(12) 0.009(9) 0.028(9) 0.013(8)
C9' 0.090(11) 0.100(12) 0.109(12) -0.005(9) 0.021(8) 0.007(9)
C10' 0.154(17) 0.159(18) 0.169(17) 0.002(10) 0.048(10) 0.001(10)
C11' 0.114(14) 0.116(14) 0.125(14) -0.018(9) 0.033(10) 0.001(9)
C12' 0.088(11) 0.097(11) 0.086(11) -0.013(8) 0.017(8) -0.007(8)
N2' 0.086(11) 0.112(11) 0.100(11) -0.001(8) 0.026(8) 0.014(8)
C7' 0.105(15) 0.114(15) 0.122(15) 0.016(9) 0.037(10) -0.004(9)
N3' 0.056(8) 0.059(9) 0.039(8) -0.001(6) 0.013(6) 0.002(6)
C13' 0.059(7) 0.063(7) 0.056(7) -0.003(5) 0.018(5) 0.001(5)
C14' 0.072(8) 0.076(8) 0.069(8) 0.011(6) 0.027(6) 0.011(6)
C15' 0.041(7) 0.085(9) 0.050(7) 0.004(6) 0.005(5) 0.007(6)
C16' 0.086(10) 0.103(10) 0.099(10) -0.003(7) 0.032(7) -0.021(7)
C17' 0.070(8) 0.079(9) 0.079(9) 0.005(7) 0.026(7) -0.001(7)
C18' 0.074(8) 0.127(10) 0.093(9) 0.002(7) 0.058(7) -0.022(7)
C19' 0.079(8) 0.102(9) 0.095(8) -0.025(7) 0.033(7) -0.002(7)
C20' 0.072(8) 0.098(9) 0.105(9) -0.011(7) 0.018(7) 0.000(7)
C21' 0.079(8) 0.089(8) 0.095(9) 0.005(7) 0.017(6) -0.006(7)
C22' 0.092(9) 0.100(9) 0.115(10) 0.011(8) 0.027(7) -0.006(7)
C23' 0.086(9) 0.115(10) 0.130(10) 0.013(8) 0.027(8) 0.006(8)
C24' 0.099(10) 0.123(10) 0.144(11) 0.010(9) 0.037(8) -0.006(8)
N4' 0.106(9) 0.138(10) 0.147(11) 0.004(9) 0.038(8) -0.018(8)
C25 0.042(3) 0.029(3) 0.028(2) -0.0031(19) 0.010(2) -0.0009(19)
C26 0.047(3) 0.026(2) 0.025(2) -0.0041(17) 0.0122(19) -0.0051(19)
C27 0.055(3) 0.025(2) 0.026(2) 0.0021(18) 0.016(2) 0.000(2)
C28 0.046(3) 0.029(2) 0.025(2) -0.0002(18) 0.012(2) 0.000(2)
C29 0.059(3) 0.034(3) 0.028(2) 0.001(2) 0.018(2) -0.001(2)
C30 0.069(3) 0.025(2) 0.029(2) -0.0083(19) 0.019(2) -0.001(2)
C31 0.075(4) 0.025(2) 0.029(2) -0.0007(19) 0.016(2) 0.001(2)
C32 0.064(3) 0.034(2) 0.020(2) -0.0004(18) 0.014(2) -0.001(2)
O6 0.158(14) 0.205(18) 0.204(17) -0.086(14) 0.065(13) -0.050(13)
O7 0.155(15) 0.30(3) 0.25(2) 0.15(2) 0.101(15) 0.028(16)
O8 0.093(17) 0.23(4) 0.18(3) 0.13(3) 0.002(17) -0.07(2)

loop_
_atom_type_symbol
_atom_type_description
_atom_type_scat_dispersion_real
_atom_type_scat_dispersion_imag
_atom_type_scat_source
C C 0.0033 0.0016 'International Tables Vol C Tables 4.2.6.8 and 6.1.1.4'
H H 0.0000 0.0000 'International Tables Vol C Tables 4.2.6.8 and 6.1.1.4'
N N 0.0061 0.0033 'International Tables Vol C Tables 4.2.6.8 and 6.1.1.4'
O O 0.0106 0.0060 'International Tables Vol C Tables 4.2.6.8 and 6.1.1.4'
Zn Zn 0.2839 1.4301 'International Tables Vol C Tables 4.2.6.8 and 6.1.1.4'

loop_
_geom_angle_atom_site_label_1
_geom_angle_atom_site_label_2
_geom_angle_atom_site_label_3
_geom_angle
_geom_angle_site_symmetry_1
_geom_angle_site_symmetry_3
O4 Zn1 O1 99.24(13) 2 .
O4 Zn1 O2 135.18(13) 2 3_576
O1 Zn1 O2 125.00(13) . 3_576
O4 Zn1 N3 91.8(5) 2 .
O1 Zn1 N3 93.8(5) . .
O2 Zn1 N3 92.1(5) 3_576 .
O4 Zn1 N1' 88.0(5) 2 .
O1 Zn1 N1' 85.0(5) . .
O2 Zn1 N1' 89.0(5) 3_576 .
N3 Zn1 N1' 178.7(7) . .
O4 Zn1 N1 87.6(3) 2 .
O1 Zn1 N1 90.1(4) . .
O2 Zn1 N1 85.7(3) 3_576 .
N3 Zn1 N1 176.2(6) . .
N1' Zn1 N1 5.1(7) . .
O4 Zn1 N3' 91.6(3) 2 .
O1 Zn1 N3' 96.0(4) . .
O2 Zn1 N3' 90.6(4) 3_576 .
N3 Zn1 N3' 2.3(8) . .
N1' Zn1 N3' 179.0(6) . .
N1 Zn1 N3' 173.9(5) . .
C25 O1 Zn1 155.4(3) . .
C25 O2 Zn1 121.1(3) . 3_576
C29 O4 Zn1 125.0(3) . 2_545
C31 O5 H5 109.5 . .
C1 N1 C5 120.0 . .
C1 N1 Zn1 114.3(5) . .
C5 N1 Zn1 125.6(5) . .
C2 C1 N1 120.0 . .
C2 C1 H1A 120.0 . .
N1 C1 H1A 120.0 . .
C3 C2 C1 120.0 . .
C3 C2 H2A 120.0 . .
C1 C2 H2A 120.0 . .
C2 C3 C4 120.0 . .
C2 C3 C6 120.5(4) . .
C4 C3 C6 119.3(4) . .
C5 C4 C3 120.0 . .
C5 C4 H4A 120.0 . .
C3 C4 H4A 120.0 . .
C4 C5 N1 120.0 . .
C4 C5 H5A 120.0 . .
N1 C5 H5A 120.0 . .
C7 C6 C3 126.7(7) . .
C7 C6 H6A 116.6 . .
C3 C6 H6A 116.6 . .
C9 C8 N2 120.0 . .
C9 C8 C7 120.9(4) . .
N2 C8 C7 119.1(4) . .
C8 C9 C10 120.0 . .
C8 C9 H9A 120.0 . .
C10 C9 H9A 120.0 . .
C11 C10 C9 120.0 . .
C11 C10 H10A 120.0 . .
C9 C10 H10A 120.0 . .
C12 C11 C10 120.0 . .
C12 C11 H11A 120.0 . .
C10 C11 H11A 120.0 . .
C11 C12 N2 120.0 . .
C11 C12 H12A 120.0 . .
N2 C12 H12A 120.0 . .
C12 N2 C8 120.0 . .
C6 C7 C8 128.9(8) . .
C6 C7 H7A 115.6 . .
C8 C7 H7A 115.6 . .
C13 N3 C17 120.0 . .
C13 N3 Zn1 122.1(8) . .
C17 N3 Zn1 117.9(8) . .
C14 C13 N3 120.0 . .
C14 C13 H13A 120.0 . .
N3 C13 H13A 120.0 . .
C15 C14 C13 120.0 . .
C15 C14 H14A 120.0 . .
C13 C14 H14A 120.0 . .
C14 C15 C16 120.0 . .
C14 C15 C18 118.0(5) . .
C16 C15 C18 119.4(5) . .
C17 C16 C15 120.0 . .
C17 C16 H16A 120.0 . .
C15 C16 H16A 120.0 . .
C16 C17 N3 120.0 . .
C16 C17 H17A 120.0 . .
N3 C17 H17A 120.0 . .
C19 C18 C15 127.1(18) . .
C19 C18 H18A 116.3 . .
C15 C18 H18A 116.6 . .
C21 C20 N4 120.0 . .
C21 C20 C19 118.7(4) . .
N4 C20 C19 120.0(4) . .
C22 C21 C20 120.0 . .
C22 C21 H21A 120.0 . .
C20 C21 H21A 120.0 . .
C23 C22 C21 120.0 . .
C23 C22 H22A 120.0 . .
C21 C22 H22A 120.0 . .
C24 C23 C22 120.0 . .
C24 C23 H23A 120.0 . .
C22 C23 H23A 120.0 . .
C23 C24 N4 120.0 . .
C23 C24 H24A 120.0 . .
N4 C24 H24A 120.0 . .
C24 N4 C20 120.0 . .
C18 C19 C20 131.2(18) . .
C18 C19 H19A 114.3 . .
C20 C19 H19A 114.5 . .
C1' N1' C5' 120.0 . .
C1' N1' Zn1 123.1(9) . .
C5' N1' Zn1 116.8(9) . .
N1' C1' C2' 120.0 . .
N1' C1' H1'A 120.0 . .
C2' C1' H1'A 120.0 . .
C1' C2' C3' 120.0 . .
C1' C2' H2'A 120.0 . .
C3' C2' H2'A 120.0 . .
C4' C3' C2' 120.0 . .
C4' C3' C6' 118.2(5) . .
C2' C3' C6' 118.7(5) . .
C3' C4' C5' 120.0 . .
C3' C4' H4'A 120.0 . .
C5' C4' H4'A 120.0 . .
C4' C5' N1' 120.0 . .
C4' C5' H5'A 120.0 . .
N1' C5' H5'A 120.0 . .
C7' C6' C3' 110.2(18) . .
C7' C6' H6'A 124.9 . .
C3' C6' H6'A 124.9 . .
C9' C8' N2' 120.0 . .
C9' C8' C7' 120.0(4) . .
N2' C8' C7' 119.4(4) . .
C8' C9' C10' 120.0 . .
C8' C9' H9'A 120.0 . .
C10' C9' H9'A 120.0 . .
C11' C10' C9' 120.0 . .
C11' C10' H10B 120.0 . .
C9' C10' H10B 120.0 . .
C12' C11' C10' 120.0 . .
C12' C11' H11B 120.0 . .
C10' C11' H11B 120.0 . .
C11' C12' N2' 120.0 . .
C11' C12' H12B 120.0 . .
N2' C12' H12B 120.0 . .
C12' N2' C8' 120.0 . .
C6' C7' C8' 124.9(16) . .
C6' C7' H7'A 117.6 . .
C8' C7' H7'A 117.5 . .
C13' N3' C17' 120.0 . .
C13' N3' Zn1 119.5(6) . .
C17' N3' Zn1 120.5(6) . .
C14' C13' N3' 120.0 . .
C14' C13' H13B 120.0 . .
N3' C13' H13B 120.0 . .
C13' C14' C15' 120.0 . .
C13' C14' H14B 120.0 . .
C15' C14' H14B 120.0 . .
C16' C15' C14' 120.0 . .
C16' C15' C18' 121.5(4) . .
C14' C15' C18' 118.4(4) . .
C15' C16' C17' 120.0 . .
C15' C16' H16B 120.0 . .
C17' C16' H16B 120.0 . .
C16' C17' N3' 120.0 . .
C16' C17' H17B 120.0 . .
N3' C17' H17B 120.0 . .
C19' C18' C15' 123.9(10) . .
C19' C18' H18B 118.0 . .
C15' C18' H18B 118.1 . .
C18' C19' C20' 122.3(10) . .
C18' C19' H19B 118.8 . .
C20' C19' H19B 118.8 . .
C21' C20' N4' 120.0 . .
C21' C20' C19' 119.2(4) . .
N4' C20' C19' 120.5(4) . .
C20' C21' C22' 120.0 . .
C20' C21' H21B 120.0 . .
C22' C21' H21B 120.0 . .
C23' C22' C21' 120.0 . .
C23' C22' H22B 120.0 . .
C21' C22' H22B 120.0 . .
C22' C23' C24' 120.0 . .
C22' C23' H23B 120.0 . .
C24' C23' H23B 120.0 . .
C23' C24' N4' 120.0 . .
C23' C24' H24B 120.0 . .
N4' C24' H24B 120.0 . .
C24' N4' C20' 120.0 . .
O1 C25 O2 124.3(4) . .
O1 C25 C26 118.2(4) . .
O2 C25 C26 117.4(4) . .
C27 C26 C32 121.0(4) . .
C27 C26 C25 120.1(4) . .
C32 C26 C25 119.0(4) . .
C26 C27 C28 119.7(4) . .
C26 C27 H27A 120.1 . .
C28 C27 H27A 120.1 . .
C30 C28 C27 119.4(4) . .
C30 C28 C29 119.2(4) . .
C27 C28 C29 121.3(4) . .
O3 C29 O4 124.5(4) . .
O3 C29 C28 119.8(4) . .
O4 C29 C28 115.7(4) . .
C28 C30 C31 120.9(4) . .
C28 C30 H30A 119.5 . .
C31 C30 H30A 119.5 . .
O5 C31 C30 122.3(4) . .
O5 C31 C32 117.9(4) . .
C30 C31 C32 119.7(4) . .
C26 C32 C31 119.2(4) . .
C26 C32 H32A 120.4 . .
C31 C32 H32A 120.4 . .

loop_
_geom_bond_atom_site_label_1
_geom_bond_atom_site_label_2
_geom_bond_distance
_geom_bond_site_symmetry_2
Zn1 O4 1.973(3) 2
Zn1 O1 1.985(3) .
Zn1 O2 1.990(3) 3_576
Zn1 N3 2.089(12) .
Zn1 N1' 2.215(12) .
Zn1 N1 2.212(8) .
Zn1 N3' 2.211(9) .
O1 C25 1.245(5) .
O2 C25 1.255(5) .
O2 Zn1 1.990(3) 3_576
O3 C29 1.230(6) .
O4 C29 1.255(5) .
O4 Zn1 1.973(3) 2_545
O5 C31 1.363(5) .
O5 H5 0.8200 .
N1 C1 1.3900 .
N1 C5 1.3900 .
C1 C2 1.3900 .
C1 H1A 0.9300 .
C2 C3 1.3900 .
C2 H2A 0.9300 .
C3 C4 1.3900 .
C3 C6 1.482(7) .
C4 C5 1.3900 .
C4 H4A 0.9300 .
C5 H5A 0.9300 .
C6 C7 1.324(9) .
C6 H6A 0.9300 .
C8 C9 1.3900 .
C8 N2 1.3900 .
C8 C7 1.478(7) .
C9 C10 1.3900 .
C9 H9A 0.9300 .
C10 C11 1.3900 .
C10 H10A 0.9300 .
C11 C12 1.3900 .
C11 H11A 0.9300 .
C12 N2 1.3900 .
C12 H12A 0.9300 .
C7 H7A 0.9300 .
N3 C13 1.3900 .
N3 C17 1.3900 .
C13 C14 1.3900 .
C13 H13A 0.9300 .
C14 C15 1.3900 .
C14 H14A 0.9300 .
C15 C16 1.3900 .
C15 C18 1.474(8) .
C16 C17 1.3900 .
C16 H16A 0.9300 .
C17 H17A 0.9300 .
C18 C19 1.303(10) .
C18 H18A 0.9300 .
C20 C21 1.3900 .
C20 N4 1.3900 .
C20 C19 1.465(8) .
C21 C22 1.3900 .
C21 H21A 0.9300 .
C22 C23 1.3900 .
C22 H22A 0.9300 .
C23 C24 1.3900 .
C23 H23A 0.9300 .
C24 N4 1.3900 .
C24 H24A 0.9300 .
C19 H19A 0.9300 .
N1' C1' 1.3900 .
N1' C5' 1.3900 .
C1' C2' 1.3900 .
C1' H1'A 0.9300 .
C2' C3' 1.3900 .
C2' H2'A 0.9300 .
C3' C4' 1.3900 .
C3' C6' 1.487(9) .
C4' C5' 1.3900 .
C4' H4'A 0.9300 .
C5' H5'A 0.9300 .
C6' C7' 1.328(10) .
C6' H6'A 0.9300 .
C8' C9' 1.3900 .
C8' N2' 1.3900 .
C8' C7' 1.474(8) .
C9' C10' 1.3900 .
C9' H9'A 0.9300 .
C10' C11' 1.3900 .
C10' H10B 0.9300 .
C11' C12' 1.3900 .
C11' H11B 0.9300 .
C12' N2' 1.3900 .
C12' H12B 0.9300 .
C7' H7'A 0.9300 .
N3' C13' 1.3900 .
N3' C17' 1.3900 .
C13' C14' 1.3900 .
C13' H13B 0.9300 .
C14' C15' 1.3900 .
C14' H14B 0.9300 .
C15' C16' 1.3900 .
C15' C18' 1.471(7) .
C16' C17' 1.3900 .
C16' H16B 0.9300 .
C17' H17B 0.9300 .
C18' C19' 1.296(9) .
C18' H18B 0.9300 .
C19' C20' 1.476(7) .
C19' H19B 0.9300 .
C20' C21' 1.3900 .
C20' N4' 1.3900 .
C21' C22' 1.3900 .
C21' H21B 0.9300 .
C22' C23' 1.3900 .
C22' H22B 0.9300 .
C23' C24' 1.3900 .
C23' H23B 0.9300 .
C24' N4' 1.3900 .
C24' H24B 0.9300 .
C25 C26 1.504(6) .
C26 C27 1.379(6) .
C26 C32 1.388(6) .
C27 C28 1.396(6) .
C27 H27A 0.9300 .
C28 C30 1.379(7) .
C28 C29 1.498(6) .
C30 C31 1.385(6) .
C30 H30A 0.9300 .
C31 C32 1.393(6) .
C32 H32A 0.9300 .

loop_
_geom_torsion_atom_site_label_1
_geom_torsion_atom_site_label_2
_geom_torsion_atom_site_label_3
_geom_torsion_atom_site_label_4
_geom_torsion
_geom_torsion_site_symmetry_1
O4 Zn1 O1 C25 115.4(8) 2
O2 Zn1 O1 C25 -72.2(8) 3_576
N3 Zn1 O1 C25 22.9(9) .
N1' Zn1 O1 C25 -157.5(9) .
N1 Zn1 O1 C25 -156.9(9) .
N3' Zn1 O1 C25 22.9(9) .
O4 Zn1 N1 C1 60.8(7) 2
O1 Zn1 N1 C1 -38.4(7) .
O2 Zn1 N1 C1 -163.5(7) 3_576
N1' Zn1 N1 C1 -32(8) .
O4 Zn1 N1 C5 -120.9(8) 2
O1 Zn1 N1 C5 139.9(8) .
O2 Zn1 N1 C5 14.8(8) 3_576
C5 N1 C1 C2 0.0 .
Zn1 N1 C1 C2 178.4(8) .
N1 C1 C2 C3 0.0 .
C1 C2 C3 C4 0.0 .
C1 C2 C3 C6 174.4(11) .
C2 C3 C4 C5 0.0 .
C6 C3 C4 C5 -174.5(11) .
C3 C4 C5 N1 0.0 .
C1 N1 C5 C4 0.0 .
Zn1 N1 C5 C4 -178.2(9) .
C2 C3 C6 C7 5(2) .
C4 C3 C6 C7 179.8(17) .
N2 C8 C9 C10 0.0 .
C7 C8 C9 C10 -178.8(10) .
C8 C9 C10 C11 0.0 .
C9 C10 C11 C12 0.0 .
C10 C11 C12 N2 0.0 .
C11 C12 N2 C8 0.0 .
C9 C8 N2 C12 0.0 .
C7 C8 N2 C12 178.8(10) .
C3 C6 C7 C8 180.0(3) .
C9 C8 C7 C6 -25(2) .
N2 C8 C7 C6 155.9(17) .
O4 Zn1 N3 C13 -72.0(9) 2
O1 Zn1 N3 C13 27.3(9) .
O2 Zn1 N3 C13 152.6(9) 3_576
N3' Zn1 N3 C13 -152(19) .
O4 Zn1 N3 C17 106.9(8) 2
O1 Zn1 N3 C17 -153.8(8) .
O2 Zn1 N3 C17 -28.5(9) 3_576
C17 N3 C13 C14 0.0 .
Zn1 N3 C13 C14 178.9(11) .
N3 C13 C14 C15 0.0 .
C13 C14 C15 C16 0.0 .
C13 C14 C15 C18 163.1(16) .
C14 C15 C16 C17 0.0 .
C18 C15 C16 C17 -162.9(16) .
C15 C16 C17 N3 0.0 .
C13 N3 C17 C16 0.0 .
Zn1 N3 C17 C16 -178.9(10) .
C14 C15 C18 C19 132(3) .
C16 C15 C18 C19 -65(3) .
N4 C20 C21 C22 0.0 .
C19 C20 C21 C22 -167.8(13) .
C20 C21 C22 C23 0.0 .
C21 C22 C23 C24 0.0 .
C22 C23 C24 N4 0.0 .
C23 C24 N4 C20 0.0 .
C21 C20 N4 C24 0.0 .
C19 C20 N4 C24 167.7(13) .
C15 C18 C19 C20 180.0(4) .
C21 C20 C19 C18 -145(3) .
N4 C20 C19 C18 47(3) .
O4 Zn1 N1' C1' 80.3(10) 2
O1 Zn1 N1' C1' -19.1(10) .
O2 Zn1 N1' C1' -144.4(10) 3_576
N1 Zn1 N1' C1' 167(9) .
O4 Zn1 N1' C5' -96.0(10) 2
O1 Zn1 N1' C5' 164.6(10) .
O2 Zn1 N1' C5' 39.4(10) 3_576
N1 Zn1 N1' C5' -9(8) .
C5' N1' C1' C2' 0.0 .
Zn1 N1' C1' C2' -176.1(12) .
N1' C1' C2' C3' 0.0 .
C1' C2' C3' C4' 0.0 .
C1' C2' C3' C6' -161.1(18) .
C2' C3' C4' C5' 0.0 .
C6' C3' C4' C5' 161.2(18) .
C3' C4' C5' N1' 0.0 .
C1' N1' C5' C4' 0.0 .
Zn1 N1' C5' C4' 176.4(11) .
C4' C3' C6' C7' 128(2) .
C2' C3' C6' C7' -71(3) .
N2' C8' C9' C10' 0.0 .
C7' C8' C9' C10' 171.3(14) .
C8' C9' C10' C11' 0.0 .
C9' C10' C11' C12' 0.0 .
C10' C11' C12' N2' 0.0 .
C11' C12' N2' C8' 0.0 .
C9' C8' N2' C12' 0.0 .
C7' C8' N2' C12' -171.3(14) .
O4 Zn1 N3' C13' -94.8(8) 2
O1 Zn1 N3' C13' 4.6(8) .
O2 Zn1 N3' C13' 129.9(8) 3_576
C17' N3' C13' C14' 0.0 .
Zn1 N3' C13' C14' -178.6(8) .
N3' C13' C14' C15' 0.0 .
C13' C14' C15' C16' 0.0 .
C13' C14' C15' C18' -176.0(10) .
C14' C15' C16' C17' 0.0 .
C18' C15' C16' C17' 175.8(10) .
C15' C16' C17' N3' 0.0 .
C13' N3' C17' C16' 0.0 .
Zn1 N3' C17' C16' 178.6(9) .
C14' C15' C18' C19' -166.8(18) .
C16' C15' C18' C19' 17(2) .
C15' C18' C19' C20' -180.0(3) .
C18' C19' C20' C21' 152.5(17) .
C19' C20' C21' C22' 171.3(12) .
C19' C20' N4' C24' -171.2(12) .
Zn1 O1 C25 O2 59.3(11) .
Zn1 O1 C25 C26 -122.7(7) .
Zn1 O2 C25 O1 -0.2(7) 3_576
Zn1 O2 C25 C26 -178.2(3) 3_576
O1 C25 C26 C27 0.6(7) .
O2 C25 C26 C27 178.7(4) .
O1 C25 C26 C32 -178.9(5) .
O2 C25 C26 C32 -0.8(7) .
C32 C26 C27 C28 1.3(7) .
C25 C26 C27 C28 -178.2(4) .
C26 C27 C28 C30 -0.5(7) .
C26 C27 C28 C29 -178.9(4) .
Zn1 O4 C29 O3 15.1(8) 2_545
Zn1 O4 C29 C28 -165.5(3) 2_545
C30 C28 C29 O3 -176.6(5) .
C27 C28 C29 O3 1.8(8) .
C30 C28 C29 O4 4.0(7) .
C27 C28 C29 O4 -177.7(4) .
C27 C28 C30 C31 0.3(8) .
C29 C28 C30 C31 178.7(5) .
C28 C30 C31 O5 178.4(5) .
C28 C30 C31 C32 -0.9(8) .
C27 C26 C32 C31 -1.8(8) .
C25 C26 C32 C31 177.7(5) .
O5 C31 C32 C26 -177.7(5) .
C30 C31 C32 C26 1.6(8) .
